data_4348745
loop_
_publ_author_name
'Narayanam, Nagaraju'
'Chintakrinda, Kalpana'
'Fang, Wei-Hui'
'Kang, Yao'
'Zhang, Lei'
'Zhang, Jian'

_publ_section_title
;
 Azole Functionalized Polyoxo-Titanium Clusters with Sunlight-Driven Dye
 Degradation Applications: Synthesis, Structure, and Photocatalytic
 Studies.
;
_journal_issue 20
_journal_name_full 'Inorganic chemistry'
_journal_page_first 10294
_journal_page_last 10301
_journal_paper_doi 10.1021/acs.inorgchem.6b01551
_journal_volume 55
_journal_year 2016
_chemical_formula_sum 'C70 H126 N12 O32 P2 Ti8'
_chemical_formula_weight 2092.96
_space_group_crystal_system triclinic
_space_group_IT_number 2
_space_group_name_Hall '-P 1'
_space_group_name_H-M_alt 'P -1'
_atom_sites_solution_hydrogens mixed
_audit_creation_method SHELXL-2014/7
_cell_angle_alpha 75.532(3)
_cell_angle_beta 67.953(3)
_cell_angle_gamma 89.308(4)
_cell_formula_units_Z 1
_cell_length_a 12.3628(5)
_cell_length_b 14.8542(7)
_cell_length_c 15.0699(5)
_cell_measurement_reflns_used 5244
_cell_measurement_temperature 293(2)
_cell_measurement_theta_max 59.960
_cell_measurement_theta_min 2.568
_cell_volume 2473.41(19)
_computing_structure_refinement 'SHELXL-2014/7 (Sheldrick, 2014)'
_diffrn_ambient_temperature 293(2)
_diffrn_measured_fraction_theta_full 0.977
_diffrn_measured_fraction_theta_max 0.977
_diffrn_measurement_device_type 'multiwire proportional'
_diffrn_measurement_method 'phi and omega scans'
_diffrn_radiation_type CuK\a
_diffrn_radiation_wavelength 1.54178
_diffrn_reflns_av_R_equivalents 0.0300
_diffrn_reflns_av_unetI/netI 0.0440
_diffrn_reflns_Laue_measured_fraction_full 0.977
_diffrn_reflns_Laue_measured_fraction_max 0.977
_diffrn_reflns_limit_h_max 13
_diffrn_reflns_limit_h_min -13
_diffrn_reflns_limit_k_max 16
_diffrn_reflns_limit_k_min -16
_diffrn_reflns_limit_l_max 16
_diffrn_reflns_limit_l_min -12
_diffrn_reflns_number 13019
_diffrn_reflns_point_group_measured_fraction_full 0.977
_diffrn_reflns_point_group_measured_fraction_max 0.977
_diffrn_reflns_theta_full 59.959
_diffrn_reflns_theta_max 59.959
_diffrn_reflns_theta_min 3.864
_diffrn_source 'fine-focus sealed tube'
_diffrn_standards_interval_count none
_diffrn_standards_interval_time none
_diffrn_standards_number none
_exptl_absorpt_coefficient_mu 6.191
_exptl_absorpt_correction_T_max 0.538
_exptl_absorpt_correction_T_min 0.431
_exptl_absorpt_correction_type none
_exptl_crystal_colour Yellow
_exptl_crystal_density_diffrn 1.405
_exptl_crystal_description Block
_exptl_crystal_F_000 1092
_exptl_crystal_size_max 0.15
_exptl_crystal_size_mid 0.12
_exptl_crystal_size_min 0.10
_refine_diff_density_max 0.739
_refine_diff_density_min -0.420
_refine_diff_density_rms 0.068
_refine_ls_extinction_method none
_refine_ls_goodness_of_fit_ref 1.042
_refine_ls_hydrogen_treatment mixed
_refine_ls_matrix_type full
_refine_ls_number_parameters 581
_refine_ls_number_reflns 7172
_refine_ls_number_restraints 0
_refine_ls_restrained_S_all 1.042
_refine_ls_R_factor_all 0.0544
_refine_ls_R_factor_gt 0.0429
_refine_ls_shift/su_max 0.000
_refine_ls_shift/su_mean 0.000
_refine_ls_structure_factor_coef Fsqd
_refine_ls_weighting_details 'w=1/[\s^2^(Fo^2^)+(0.0616P)^2^+1.1556P] where P=(Fo^2^+2Fc^2^)/3'
_refine_ls_weighting_scheme calc
_refine_ls_wR_factor_gt 0.1089
_refine_ls_wR_factor_ref 0.1157
_reflns_Friedel_coverage 0.000
_reflns_number_gt 5962
_reflns_number_total 7172
_reflns_threshold_expression 'I > 2\s(I)'
_cod_data_source_file ic6b01551_si_002.cif
_cod_data_source_block PTC-38
_cod_original_cell_volume 2473.41(18)
_cod_database_code 4348745
_shelx_shelxl_version_number 2014/7
_shelx_space_group_comment
;
The symmetry employed for this shelxl refinement is uniquely defined
by the following loop, which should always be used as a source of
symmetry information in preference to the above space-group names.
They are only intended as comments.
;

loop_
_space_group_symop_operation_xyz
'x, y, z'
'-x, -y, -z'

loop_
_atom_site_label
_atom_site_type_symbol
_atom_site_fract_x
_atom_site_fract_y
_atom_site_fract_z
_atom_site_U_iso_or_equiv
_atom_site_adp_type
_atom_site_occupancy
_atom_site_site_symmetry_order
_atom_site_calc_flag
_atom_site_refinement_flags_posn
_atom_site_refinement_flags_adp
Ti0A Ti 0.85734(5) 0.47237(4) 0.23097(4) 0.02130(16) Uani 1 1 d . .
O0AA O 1.01136(19) 0.43759(15) 0.22752(14) 0.0232(5) Uani 1 1 d . .
O0BA O 0.93668(19) 0.68866(15) -0.01640(15) 0.0260(5) Uani 1 1 d . .
N0AA N 0.6422(3) 0.0191(2) 0.4044(2) 0.0407(8) Uani 1 1 d . .
H0AA H 0.624(3) -0.023(3) 0.390(3) 0.026(10) Uiso 1 1 d . .
C0AA C 0.5697(4) 0.3082(4) -0.0195(3) 0.0682(15) Uani 1 1 d . .
H0AB H 0.5741 0.3661 -0.0671 0.102 Uiso 1 1 calc R U
H0AC H 0.5061 0.2669 -0.0126 0.102 Uiso 1 1 calc R U
H0AD H 0.6418 0.2799 -0.0418 0.102 Uiso 1 1 calc R U
O1BA O 1.11920(18) 0.65822(15) 0.02138(14) 0.0232(5) Uani 1 1 d . .
Ti1 Ti 0.66113(6) 0.12795(4) 0.60459(4) 0.02869(17) Uani 1 1 d . .
C1AA C 0.6355(6) -0.1495(3) 0.6283(5) 0.0850(18) Uani 1 1 d . .
H1AA H 0.6614 -0.2076 0.6544 0.128 Uiso 1 1 calc R U
H1AB H 0.5591 -0.1424 0.6740 0.128 Uiso 1 1 calc R U
H1AC H 0.6318 -0.1490 0.5657 0.128 Uiso 1 1 calc R U
O1 O 0.5763(2) 0.26159(17) 0.60693(17) 0.0357(6) Uani 1 1 d . .
Ti2 Ti 1.07229(5) 0.38540(4) 0.10497(4) 0.02060(15) Uani 1 1 d . .
O2AA O 1.1418(2) 0.29490(15) 0.16170(15) 0.0280(5) Uani 1 1 d . .
O2BA O 0.5851(2) 0.08675(18) 0.73551(16) 0.0398(6) Uani 1 1 d . .
O2 O 0.4928(2) 0.14575(17) 0.58918(17) 0.0368(6) Uani 1 1 d . .
C2 C 0.4410(4) 0.3695(4) 0.1192(4) 0.0678(14) Uani 1 1 d . .
H2A H 0.4299 0.3743 0.1844 0.102 Uiso 1 1 calc R U
H2B H 0.3759 0.3320 0.1231 0.102 Uiso 1 1 calc R U
H2C H 0.4461 0.4308 0.0767 0.102 Uiso 1 1 calc R U
Ti3 Ti 0.78546(5) 0.40938(4) 0.07421(4) 0.02132(16) Uani 1 1 d . .
N3 N 0.4889(3) 0.2306(2) 0.5945(2) 0.0392(8) Uani 1 1 d . .
C3AA C 0.8095(5) 0.2745(3) 0.7019(4) 0.0631(13) Uani 1 1 d . .
H3AA H 0.8475 0.3232 0.6421 0.095 Uiso 1 1 calc R U
H3AB H 0.8388 0.2805 0.7511 0.095 Uiso 1 1 calc R U
H3AC H 0.7265 0.2793 0.7263 0.095 Uiso 1 1 calc R U
O3 O 0.4095(3) 0.2757(2) 0.5889(3) 0.0663(9) Uani 1 1 d . .
O4AA O 0.72355(19) 0.46867(15) 0.18798(15) 0.0251(5) Uani 1 1 d . .
O4 O 0.7931(2) 0.17429(18) 0.60509(16) 0.0368(6) Uani 1 1 d . .
C4AA C 0.5493(3) 0.3262(3) 0.0788(3) 0.0515(11) Uani 1 1 d . .
H4AA H 0.5427 0.2656 0.1258 0.062 Uiso 1 1 calc R U
P5 P 0.99005(7) 0.67634(5) 0.06168(6) 0.0217(2) Uani 1 1 d . .
O5 O 0.6802(2) 0.01572(17) 0.57521(17) 0.0378(6) Uani 1 1 d . .
C5 C 0.7200(3) -0.0704(3) 0.6141(3) 0.0369(9) Uani 1 1 d . .
H5 H 0.724(3) -0.073(3) 0.684(3) 0.044 Uiso 1 1 d . U
C5AA C 0.8419(5) -0.0746(5) 0.5459(4) 0.086(2) Uani 1 1 d . .
H5AA H 0.8427 -0.0759 0.4823 0.129 Uiso 1 1 calc R U
H5AB H 0.8723 -0.1299 0.5728 0.129 Uiso 1 1 calc R U
H5AC H 0.8897 -0.0206 0.5385 0.129 Uiso 1 1 calc R U
O6AA O 0.79884(19) 0.50464(15) 0.34414(15) 0.0256(5) Uani 1 1 d . .
C6 C 0.9592(4) 0.1637(3) 0.6488(3) 0.0534(11) Uani 1 1 d . .
H6A H 0.9667 0.1013 0.6416 0.080 Uiso 1 1 calc R U
H6B H 0.9882 0.1705 0.6978 0.080 Uiso 1 1 calc R U
H6C H 1.0036 0.2073 0.5864 0.080 Uiso 1 1 calc R U
O7AA O 0.92000(18) 0.42116(14) 0.11425(14) 0.0215(5) Uani 1 1 d . .
C7 C 0.8340(4) 0.1824(3) 0.6807(3) 0.0440(10) Uani 1 1 d . .
H7 H 0.7895 0.1339 0.7414 0.053 Uiso 1 1 calc R U
O8AA O 0.64886(19) 0.37925(15) 0.07090(15) 0.0279(5) Uani 1 1 d . .
C8 C 0.4909(4) -0.0369(3) 0.8812(3) 0.0544(12) Uani 1 1 d . .
H8A H 0.5504 -0.0264 0.9050 0.082 Uiso 1 1 calc R U
H8B H 0.5140 -0.0821 0.8433 0.082 Uiso 1 1 calc R U
H8C H 0.4183 -0.0597 0.9365 0.082 Uiso 1 1 calc R U
O9AA O 0.91713(19) 0.60118(15) 0.15539(15) 0.0261(5) Uani 1 1 d . .
N9 N 0.7228(2) 0.19861(18) 0.44194(18) 0.0258(6) Uani 1 1 d . .
C9 C 0.4341(5) 0.1261(3) 0.8702(3) 0.0666(14) Uani 1 1 d . .
H9A H 0.4170 0.1788 0.8273 0.100 Uiso 1 1 calc R U
H9B H 0.4940 0.1453 0.8895 0.100 Uiso 1 1 calc R U
H9C H 0.3645 0.1015 0.9282 0.100 Uiso 1 1 calc R U
C10 C 0.4758(4) 0.0528(3) 0.8168(3) 0.0440(10) Uani 1 1 d . .
H10 H 0.4183 0.0401 0.7900 0.053 Uiso 1 1 calc R U
N13 N 0.7876(2) 0.33013(18) 0.31435(18) 0.0239(6) Uani 1 1 d . .
C13 C 1.2080(4) 0.1526(3) 0.1215(3) 0.0411(9) Uani 1 1 d . .
H13A H 1.1683 0.1577 0.0768 0.062 Uiso 1 1 calc R U
H13B H 1.2128 0.0879 0.1498 0.062 Uiso 1 1 calc R U
H13C H 1.2856 0.1837 0.0859 0.062 Uiso 1 1 calc R U
O15 O 1.17816(19) 0.47552(15) 0.02069(14) 0.0236(5) Uani 1 1 d . .
C15 C 0.7672(3) 0.2875(2) 0.4098(2) 0.0269(8) Uani 1 1 d . .
H15 H 0.7832 0.3182 0.4509 0.032 Uiso 1 1 calc R U
C16 C 0.7515(3) 0.2629(2) 0.2817(2) 0.0237(7) Uani 1 1 d . .
C17 C 0.6787(3) 0.1018(2) 0.3374(2) 0.0281(8) Uani 1 1 d . .
N18 N 0.7528(2) 0.27203(19) 0.18911(18) 0.0253(6) Uani 1 1 d . .
C18 C 1.0152(3) 0.1546(3) 0.2607(3) 0.0453(10) Uani 1 1 d . .
H18A H 0.9765 0.1854 0.3117 0.068 Uiso 1 1 calc R U
H18B H 1.0149 0.0893 0.2906 0.068 Uiso 1 1 calc R U
H18C H 0.9749 0.1619 0.2163 0.068 Uiso 1 1 calc R U
N19 N 0.6835(3) 0.10885(19) 0.24456(19) 0.0301(7) Uani 1 1 d . .
C20 C 0.7181(3) 0.1922(2) 0.1785(2) 0.0287(8) Uani 1 1 d . .
H20 H 0.7180 0.1949 0.1163 0.034 Uiso 1 1 calc R U
C23 C 0.7128(3) 0.1814(2) 0.3583(2) 0.0248(7) Uani 1 1 d . .
C29 C 1.0708(3) 0.4570(2) 0.2888(2) 0.0289(8) Uani 1 1 d . .
H29 H 1.0242 0.4976 0.3282 0.035 Uiso 1 1 calc R U
C30 C 1.1409(3) 0.1974(2) 0.2033(2) 0.0303(8) Uani 1 1 d . .
H30 H 1.1807 0.1892 0.2497 0.036 Uiso 1 1 calc R U
C31 C 1.0783(4) 0.3673(3) 0.3595(3) 0.0419(10) Uani 1 1 d . .
H31A H 1.0012 0.3359 0.3976 0.063 Uiso 1 1 calc R U
H31B H 1.1114 0.3811 0.4034 0.063 Uiso 1 1 calc R U
H31C H 1.1270 0.3278 0.3225 0.063 Uiso 1 1 calc R U
C32 C 0.7592(3) 0.5507(2) 0.4224(2) 0.0306(8) Uani 1 1 d . .
C33 C 0.6077(3) 0.5012(3) 0.2241(3) 0.0353(8) Uani 1 1 d . .
H33 H 0.5683 0.4931 0.1807 0.042 Uiso 1 1 calc R U
C35 C 1.0838(4) 0.8406(3) 0.0733(3) 0.0368(9) Uani 1 1 d . .
H35 H 1.1568 0.8187 0.0472 0.044 Uiso 1 1 calc R U
C37 C 1.1892(3) 0.5086(3) 0.2228(3) 0.0351(9) Uani 1 1 d . .
H37A H 1.2368 0.4694 0.1845 0.053 Uiso 1 1 calc R U
H37B H 1.2265 0.5249 0.2629 0.053 Uiso 1 1 calc R U
H37C H 1.1796 0.5644 0.1788 0.053 Uiso 1 1 calc R U
C38 C 0.8750(4) 0.8186(3) 0.1354(3) 0.0421(9) Uani 1 1 d . .
H38 H 0.8065 0.7823 0.1506 0.051 Uiso 1 1 calc R U
C39 C 0.9829(3) 0.7858(2) 0.0934(2) 0.0267(8) Uani 1 1 d . .
C44 C 0.7654(4) 0.4865(3) 0.5154(2) 0.0392(9) Uani 1 1 d . .
H44A H 0.7132 0.4313 0.5362 0.059 Uiso 1 1 calc R U
H44B H 0.7430 0.5180 0.5672 0.059 Uiso 1 1 calc R U
H44C H 0.8441 0.4695 0.5019 0.059 Uiso 1 1 calc R U
C46 C 0.6187(4) 0.6041(3) 0.2177(3) 0.0501(11) Uani 1 1 d . .
H46A H 0.6506 0.6131 0.2643 0.075 Uiso 1 1 calc R U
H46B H 0.5428 0.6272 0.2330 0.075 Uiso 1 1 calc R U
H46C H 0.6698 0.6373 0.1517 0.075 Uiso 1 1 calc R U
C48 C 1.0762(4) 0.9280(3) 0.0920(3) 0.0524(11) Uani 1 1 d . .
H48 H 1.1442 0.9651 0.0767 0.063 Uiso 1 1 calc R U
C49 C 0.8347(4) 0.6417(3) 0.3886(3) 0.0419(9) Uani 1 1 d . .
H49A H 0.9135 0.6289 0.3812 0.063 Uiso 1 1 calc R U
H49B H 0.8041 0.6766 0.4371 0.063 Uiso 1 1 calc R U
H49C H 0.8344 0.6774 0.3261 0.063 Uiso 1 1 calc R U
C51 C 0.9686(5) 0.9597(3) 0.1330(3) 0.0531(12) Uani 1 1 d . .
H51 H 0.9637 1.0181 0.1457 0.064 Uiso 1 1 calc R U
C53 C 0.8690(4) 0.9056(3) 0.1549(3) 0.0541(12) Uani 1 1 d . .
H53 H 0.7963 0.9271 0.1832 0.065 Uiso 1 1 calc R U
C64 C 0.5377(4) 0.4407(4) 0.3279(3) 0.0576(12) Uani 1 1 d . .
H64A H 0.5354 0.3764 0.3267 0.086 Uiso 1 1 calc R U
H64B H 0.4593 0.4590 0.3505 0.086 Uiso 1 1 calc R U
H64C H 0.5742 0.4483 0.3720 0.086 Uiso 1 1 calc R U

loop_
_atom_site_aniso_label
_atom_site_aniso_U_11
_atom_site_aniso_U_22
_atom_site_aniso_U_33
_atom_site_aniso_U_23
_atom_site_aniso_U_13
_atom_site_aniso_U_12
Ti0A 0.0246(3) 0.0208(3) 0.0170(3) -0.0048(2) -0.0063(2) -0.0019(2)
O0AA 0.0253(12) 0.0269(12) 0.0187(11) -0.0068(9) -0.0092(9) -0.0017(9)
O0BA 0.0308(13) 0.0267(12) 0.0256(12) -0.0105(9) -0.0142(10) 0.0048(10)
N0AA 0.060(2) 0.0228(17) 0.0359(18) -0.0016(14) -0.0188(16) -0.0137(15)
C0AA 0.059(3) 0.097(4) 0.056(3) -0.033(3) -0.021(2) -0.026(3)
O1BA 0.0236(12) 0.0250(12) 0.0209(11) -0.0052(9) -0.0088(9) -0.0024(9)
Ti1 0.0330(4) 0.0281(3) 0.0218(3) -0.0028(2) -0.0093(3) -0.0017(3)
C1AA 0.106(5) 0.036(3) 0.121(5) 0.007(3) -0.069(4) -0.008(3)
O1 0.0363(15) 0.0339(14) 0.0329(13) -0.0093(11) -0.0084(11) -0.0019(11)
Ti2 0.0239(3) 0.0194(3) 0.0188(3) -0.0044(2) -0.0088(2) -0.0010(2)
O2AA 0.0379(14) 0.0235(12) 0.0260(12) -0.0071(9) -0.0157(10) 0.0014(10)
O2BA 0.0423(16) 0.0434(16) 0.0240(13) -0.0015(11) -0.0067(11) -0.0044(12)
O2 0.0347(15) 0.0302(14) 0.0419(14) -0.0071(11) -0.0123(11) -0.0012(11)
C2 0.039(3) 0.079(4) 0.094(4) -0.042(3) -0.024(3) 0.001(2)
Ti3 0.0225(3) 0.0212(3) 0.0189(3) -0.0041(2) -0.0072(2) -0.0025(2)
N3 0.037(2) 0.0343(19) 0.0435(19) -0.0107(14) -0.0128(15) 0.0055(15)
C3AA 0.082(4) 0.067(3) 0.069(3) -0.037(3) -0.048(3) 0.027(3)
O3 0.054(2) 0.057(2) 0.100(3) -0.0289(18) -0.0377(19) 0.0247(17)
O4AA 0.0232(12) 0.0267(12) 0.0213(11) -0.0044(9) -0.0052(9) -0.0016(9)
O4 0.0381(15) 0.0476(16) 0.0261(12) -0.0098(11) -0.0134(11) -0.0040(12)
C4AA 0.031(2) 0.073(3) 0.048(2) -0.018(2) -0.0096(18) -0.016(2)
P5 0.0263(5) 0.0191(4) 0.0201(4) -0.0054(3) -0.0091(3) -0.0016(3)
O5 0.0549(17) 0.0280(13) 0.0339(13) -0.0054(10) -0.0227(12) 0.0058(12)
C5 0.043(2) 0.033(2) 0.031(2) -0.0038(16) -0.0151(17) 0.0106(17)
C5AA 0.062(4) 0.123(5) 0.048(3) -0.004(3) -0.006(2) 0.041(3)
O6AA 0.0285(13) 0.0256(12) 0.0211(11) -0.0074(9) -0.0070(9) -0.0009(10)
C6 0.051(3) 0.063(3) 0.057(3) -0.020(2) -0.030(2) 0.010(2)
O7AA 0.0226(12) 0.0221(11) 0.0178(10) -0.0051(9) -0.0056(9) -0.0028(9)
C7 0.049(3) 0.053(3) 0.037(2) -0.0153(18) -0.0229(19) 0.003(2)
O8AA 0.0252(13) 0.0288(13) 0.0267(12) -0.0045(10) -0.0082(10) -0.0058(10)
C8 0.071(3) 0.039(2) 0.036(2) 0.0026(18) -0.008(2) -0.006(2)
O9AA 0.0290(13) 0.0233(12) 0.0212(11) -0.0037(9) -0.0057(10) -0.0034(10)
N9 0.0316(16) 0.0242(15) 0.0194(14) -0.0047(11) -0.0076(12) -0.0049(12)
C9 0.083(4) 0.062(3) 0.046(3) -0.018(2) -0.013(2) 0.023(3)
C10 0.039(2) 0.050(2) 0.029(2) -0.0046(17) -0.0016(17) -0.0034(19)
N13 0.0275(15) 0.0239(15) 0.0194(14) -0.0065(11) -0.0075(11) -0.0029(12)
C13 0.043(2) 0.033(2) 0.052(2) -0.0178(18) -0.0190(19) 0.0081(17)
O15 0.0243(12) 0.0247(12) 0.0205(11) -0.0044(9) -0.0078(9) -0.0028(9)
C15 0.0309(19) 0.0291(19) 0.0234(18) -0.0112(14) -0.0106(15) 0.0017(15)
C16 0.0244(18) 0.0241(17) 0.0194(16) -0.0051(13) -0.0051(13) -0.0016(14)
C17 0.030(2) 0.0259(19) 0.0260(18) -0.0026(14) -0.0109(15) -0.0050(15)
N18 0.0289(16) 0.0274(15) 0.0171(14) -0.0045(11) -0.0066(11) -0.0038(12)
C18 0.041(2) 0.033(2) 0.051(2) -0.0060(18) -0.0089(19) -0.0048(18)
N19 0.0393(18) 0.0241(15) 0.0240(15) -0.0024(12) -0.0113(13) -0.0074(13)
C20 0.035(2) 0.0280(19) 0.0230(17) -0.0074(14) -0.0105(15) -0.0045(15)
C23 0.0236(18) 0.0278(18) 0.0210(16) -0.0051(14) -0.0072(13) -0.0028(14)
C29 0.034(2) 0.034(2) 0.0271(18) -0.0144(15) -0.0170(15) -0.0013(15)
C30 0.038(2) 0.0218(18) 0.0356(19) -0.0058(15) -0.0205(16) 0.0066(15)
C31 0.057(3) 0.044(2) 0.034(2) -0.0050(17) -0.0307(19) -0.0047(19)
C32 0.038(2) 0.033(2) 0.0219(17) -0.0167(15) -0.0067(15) 0.0022(16)
C33 0.0233(19) 0.044(2) 0.042(2) -0.0202(17) -0.0115(16) 0.0076(16)
C35 0.046(2) 0.033(2) 0.0320(19) -0.0126(16) -0.0135(17) -0.0046(17)
C37 0.034(2) 0.043(2) 0.0328(19) -0.0109(16) -0.0174(16) -0.0066(17)
C38 0.044(2) 0.040(2) 0.054(2) -0.0247(19) -0.0245(19) 0.0102(18)
C39 0.040(2) 0.0223(18) 0.0209(16) -0.0054(13) -0.0150(15) 0.0010(15)
C44 0.047(2) 0.046(2) 0.0239(18) -0.0148(16) -0.0095(16) 0.0047(18)
C46 0.048(3) 0.049(3) 0.069(3) -0.031(2) -0.030(2) 0.018(2)
C48 0.073(3) 0.037(2) 0.047(2) -0.0128(19) -0.021(2) -0.015(2)
C49 0.051(3) 0.036(2) 0.042(2) -0.0198(17) -0.0149(19) 0.0019(18)
C51 0.090(4) 0.033(2) 0.056(3) -0.023(2) -0.042(3) 0.011(2)
C53 0.064(3) 0.049(3) 0.072(3) -0.038(2) -0.038(2) 0.026(2)
C64 0.026(2) 0.081(3) 0.048(3) -0.017(2) 0.0040(19) 0.001(2)

loop_
_atom_type_symbol
_atom_type_description
_atom_type_scat_dispersion_real
_atom_type_scat_dispersion_imag
_atom_type_scat_source
C C 0.0181 0.0091 'International Tables Vol C Tables 4.2.6.8 and 6.1.1.4'
H H 0.0000 0.0000 'International Tables Vol C Tables 4.2.6.8 and 6.1.1.4'
N N 0.0311 0.0180 'International Tables Vol C Tables 4.2.6.8 and 6.1.1.4'
O O 0.0492 0.0322 'International Tables Vol C Tables 4.2.6.8 and 6.1.1.4'
P P 0.2955 0.4335 'International Tables Vol C Tables 4.2.6.8 and 6.1.1.4'
Ti Ti 0.2191 1.8069 'International Tables Vol C Tables 4.2.6.8 and 6.1.1.4'

loop_
_geom_angle_atom_site_label_1
_geom_angle_atom_site_label_2
_geom_angle_atom_site_label_3
_geom_angle
_geom_angle_site_symmetry_1
_geom_angle_site_symmetry_3
O6AA Ti0A O0AA 101.54(10) . .
O6AA Ti0A O9AA 91.84(9) . .
O0AA Ti0A O9AA 92.84(9) . .
O6AA Ti0A O7AA 173.30(10) . .
O0AA Ti0A O7AA 76.48(9) . .
O9AA Ti0A O7AA 94.64(8) . .
O6AA Ti0A O4AA 105.22(10) . .
O0AA Ti0A O4AA 151.53(9) . .
O9AA Ti0A O4AA 95.82(9) . .
O7AA Ti0A O4AA 75.82(9) . .
O6AA Ti0A N13 88.14(10) . .
O0AA Ti0A N13 88.37(10) . .
O9AA Ti0A N13 178.77(10) . .
O7AA Ti0A N13 85.42(9) . .
O4AA Ti0A N13 83.01(9) . .
C29 O0AA Ti0A 127.37(19) . .
C29 O0AA Ti2 130.31(19) . .
Ti0A O0AA Ti2 101.81(9) . .
P5 O0BA Ti2 134.37(13) . 2_765
P5 O1BA Ti3 134.72(13) . 2_765
O4 Ti1 O2BA 97.54(11) . .
O4 Ti1 O5 110.72(12) . .
O2BA Ti1 O5 98.53(12) . .
O4 Ti1 O2 151.30(11) . .
O2BA Ti1 O2 89.18(11) . .
O5 Ti1 O2 95.67(11) . .
O4 Ti1 O1 94.12(11) . .
O2BA Ti1 O1 89.86(11) . .
O5 Ti1 O1 152.29(11) . .
O2 Ti1 O1 57.88(9) . .
O4 Ti1 N9 89.20(10) . .
O2BA Ti1 N9 167.24(12) . .
O5 Ti1 N9 89.10(10) . .
O2 Ti1 N9 79.86(10) . .
O1 Ti1 N9 78.82(9) . .
N3 O1 Ti1 93.14(19) . .
O15 Ti2 O2AA 109.42(11) . .
O15 Ti2 O7AA 109.33(10) . .
O2AA Ti2 O7AA 140.94(10) . .
O15 Ti2 O0BA 100.77(9) . 2_765
O2AA Ti2 O0BA 90.32(9) . 2_765
O7AA Ti2 O0BA 87.19(9) . 2_765
O15 Ti2 O0AA 100.49(9) . .
O2AA Ti2 O0AA 92.96(9) . .
O7AA Ti2 O0AA 75.39(9) . .
O0BA Ti2 O0AA 156.03(9) 2_765 .
C30 O2AA Ti2 146.6(2) . .
C10 O2BA Ti1 147.3(2) . .
N3 O2 Ti1 95.3(2) . .
O8AA Ti3 O15 97.88(10) . 2_765
O8AA Ti3 O1BA 96.40(9) . 2_765
O15 Ti3 O1BA 93.74(9) 2_765 2_765
O8AA Ti3 O7AA 164.80(9) . .
O15 Ti3 O7AA 95.80(9) 2_765 .
O1BA Ti3 O7AA 89.25(9) 2_765 .
O8AA Ti3 O4AA 97.66(10) . .
O15 Ti3 O4AA 92.80(9) 2_765 .
O1BA Ti3 O4AA 163.52(9) 2_765 .
O7AA Ti3 O4AA 75.04(9) . .
O8AA Ti3 N18 85.76(10) . .
O15 Ti3 N18 176.35(10) 2_765 .
O1BA Ti3 N18 85.62(9) 2_765 .
O7AA Ti3 N18 80.60(9) . .
O4AA Ti3 N18 86.89(9) . .
O3 N3 O1 123.7(3) . .
O3 N3 O2 122.6(3) . .
O1 N3 O2 113.7(3) . .
C33 O4AA Ti0A 131.1(2) . .
C33 O4AA Ti3 125.1(2) . .
Ti0A O4AA Ti3 103.74(10) . .
C7 O4 Ti1 135.2(2) . .
O8AA C4AA C2 111.9(4) . .
O8AA C4AA C0AA 109.4(3) . .
C2 C4AA C0AA 113.7(4) . .
O0BA P5 O9AA 110.69(13) . .
O0BA P5 O1BA 112.35(12) . .
O9AA P5 O1BA 112.38(12) . .
O0BA P5 C39 105.98(13) . .
O9AA P5 C39 107.92(13) . .
O1BA P5 C39 107.14(14) . .
C5 O5 Ti1 135.0(2) . .
O5 C5 C5AA 108.0(3) . .
O5 C5 C1AA 108.8(3) . .
C5AA C5 C1AA 114.4(5) . .
C32 O6AA Ti0A 167.7(2) . .
Ti2 O7AA Ti0A 106.32(10) . .
Ti2 O7AA Ti3 147.03(11) . .
Ti0A O7AA Ti3 105.22(10) . .
O4 C7 C3AA 109.6(3) . .
O4 C7 C6 108.6(3) . .
C3AA C7 C6 114.7(4) . .
C4AA O8AA Ti3 161.7(3) . .
P5 O9AA Ti0A 153.51(14) . .
C15 N9 C23 103.0(3) . .
C15 N9 Ti1 118.6(2) . .
C23 N9 Ti1 137.4(2) . .
O2BA C10 C9 109.4(4) . .
O2BA C10 C8 108.8(3) . .
C9 C10 C8 113.6(3) . .
C15 N13 C16 103.6(3) . .
C15 N13 Ti0A 129.0(2) . .
C16 N13 Ti0A 127.4(2) . .
Ti2 O15 Ti3 148.65(13) . 2_765
N9 C15 N13 116.0(3) . .
N18 C16 N13 126.5(3) . .
N18 C16 C23 124.3(3) . .
N13 C16 C23 109.2(3) . .
N0AA C17 N19 118.2(3) . .
N0AA C17 C23 123.3(3) . .
N19 C17 C23 118.5(3) . .
C20 N18 C16 112.2(3) . .
C20 N18 Ti3 123.4(2) . .
C16 N18 Ti3 123.9(2) . .
C20 N19 C17 117.8(3) . .
N18 C20 N19 129.3(3) . .
C16 C23 N9 108.1(3) . .
C16 C23 C17 117.9(3) . .
N9 C23 C17 133.9(3) . .
O0AA C29 C37 109.3(3) . .
O0AA C29 C31 109.9(3) . .
C37 C29 C31 112.8(3) . .
O2AA C30 C13 109.2(3) . .
O2AA C30 C18 109.6(3) . .
C13 C30 C18 112.8(3) . .
O6AA C32 C49 108.4(3) . .
O6AA C32 C44 108.9(3) . .
C49 C32 C44 112.3(3) . .
O4AA C33 C46 109.7(3) . .
O4AA C33 C64 109.0(3) . .
C46 C33 C64 113.9(3) . .
C39 C35 C48 120.3(4) . .
C39 C38 C53 120.2(4) . .
C38 C39 C35 118.7(3) . .
C38 C39 P5 119.9(3) . .
C35 C39 P5 121.3(3) . .
C51 C48 C35 120.2(4) . .
C53 C51 C48 119.9(4) . .
C51 C53 C38 120.7(4) . .

loop_
_geom_bond_atom_site_label_1
_geom_bond_atom_site_label_2
_geom_bond_distance
_geom_bond_site_symmetry_2
Ti0A O6AA 1.771(2) .
Ti0A O0AA 1.952(2) .
Ti0A O9AA 1.954(2) .
Ti0A O7AA 1.976(2) .
Ti0A O4AA 1.996(2) .
Ti0A N13 2.166(3) .
O0AA C29 1.458(4) .
O0AA Ti2 2.058(2) .
O0BA P5 1.525(2) .
O0BA Ti2 1.963(2) 2_765
N0AA C17 1.335(4) .
C0AA C4AA 1.499(6) .
O1BA P5 1.528(2) .
O1BA Ti3 1.973(2) 2_765
Ti1 O4 1.782(3) .
Ti1 O2BA 1.780(2) .
Ti1 O5 1.820(2) .
Ti1 O2 2.185(3) .
Ti1 O1 2.236(3) .
Ti1 N9 2.241(3) .
C1AA C5 1.501(6) .
O1 N3 1.273(4) .
Ti2 O15 1.750(2) .
Ti2 O2AA 1.796(2) .
Ti2 O7AA 1.914(2) .
Ti2 O0BA 1.963(2) 2_765
O2AA C30 1.426(4) .
O2BA C10 1.430(4) .
O2 N3 1.282(4) .
C2 C4AA 1.463(6) .
Ti3 O8AA 1.774(2) .
Ti3 O15 1.867(2) 2_765
Ti3 O1BA 1.973(2) 2_765
Ti3 O7AA 1.994(2) .
Ti3 O4AA 2.013(2) .
Ti3 N18 2.248(3) .
N3 O3 1.198(4) .
C3AA C7 1.483(6) .
O4AA C33 1.452(4) .
O4 C7 1.439(4) .
C4AA O8AA 1.420(4) .
P5 O9AA 1.528(2) .
P5 C39 1.798(3) .
O5 C5 1.432(4) .
C5 C5AA 1.482(6) .
O6AA C32 1.436(4) .
C6 C7 1.484(6) .
C8 C10 1.496(6) .
N9 C15 1.334(4) .
N9 C23 1.396(4) .
C9 C10 1.487(6) .
N13 C15 1.345(4) .
N13 C16 1.364(4) .
C13 C30 1.510(5) .
O15 Ti3 1.867(2) 2_765
C16 N18 1.362(4) .
C16 C23 1.388(5) .
C17 N19 1.355(4) .
C17 C23 1.405(5) .
N18 C20 1.332(4) .
C18 C30 1.518(5) .
N19 C20 1.335(4) .
C29 C37 1.508(5) .
C29 C31 1.510(5) .
C32 C49 1.512(5) .
C32 C44 1.514(5) .
C33 C46 1.513(5) .
C33 C64 1.517(6) .
C35 C39 1.388(5) .
C35 C48 1.391(5) .
C38 C39 1.386(5) .
C38 C53 1.390(6) .
C48 C51 1.374(6) .
C51 C53 1.362(6) .
